data_1553107
loop_
_publ_author_name
'Zhang, Shuo'
'Chen, Ying'
'Wang, Jianwu'
'Pan, Yue'
'Xu, Zhenghu'
'Tung, Chen-Ho'

_publ_section_title
;
 An efficient synthesis of gem-diiodoolefins and (E)-iodoalkenes from
 propargylic amides with a Cu(i)/Cu(iii) cycle
;
_journal_issue 5
_journal_name_full 'Organic Chemistry Frontiers'
_journal_page_first 578
_journal_paper_doi 10.1039/C5QO00043B
_journal_volume 2
_journal_year 2015
_chemical_formula_moiety 'C10 H7 I2 N O'
_chemical_formula_sum 'C17 H0 I2 N3 O6'
_chemical_formula_weight 596.00
_chemical_name_systematic diiodide
_space_group_crystal_system monoclinic
_space_group_IT_number 14
_space_group_name_Hall '-P 2ybc'
_space_group_name_H-M_alt 'P 1 21/c 1'
_atom_sites_solution_hydrogens geom
_atom_sites_solution_primary iterative
_audit_creation_date 2015-01-05
_audit_creation_method
;
Olex2 1.2
(compiled 2014.12.26 svn.r3119 for OlexSys, GUI svn.r4975)
;
_audit_update_record
;
2015-01-31 deposited with the CCDC.
2015-03-27 downloaded from the CCDC.
;
_cell_angle_alpha 90
_cell_angle_beta 94.113(3)
_cell_angle_gamma 90
_cell_formula_units_Z 4
_cell_length_a 5.5881(2)
_cell_length_b 18.9850(6)
_cell_length_c 10.6706(4)
_cell_measurement_reflns_used 2923
_cell_measurement_temperature 293(2)
_cell_measurement_theta_max 63.733
_cell_measurement_theta_min 4.659
_cell_volume 1129.13(7)
_computing_molecular_graphics 'Olex2 (Dolomanov et al., 2009)'
_computing_publication_material 'Olex2 (Dolomanov et al., 2009)'
_computing_structure_refinement 'ShelXL (Sheldrick, 2008)'
_computing_structure_solution
;
Superflip (Palatinus & Chapuis, 2007;Palatinus & van der Lee, 2008;
Palatinus et al., 2012)
;
_diffrn_ambient_temperature 293(2)
_diffrn_measured_fraction_theta_full 0.884
_diffrn_measured_fraction_theta_max 0.963
_diffrn_radiation_type CuK\a
_diffrn_radiation_wavelength 1.54184
_diffrn_reflns_av_R_equivalents 0.1088
_diffrn_reflns_av_unetI/netI 0.1102
_diffrn_reflns_Laue_measured_fraction_full 0.884
_diffrn_reflns_Laue_measured_fraction_max 0.963
_diffrn_reflns_limit_h_max 5
_diffrn_reflns_limit_h_min -6
_diffrn_reflns_limit_k_max 21
_diffrn_reflns_limit_k_min -22
_diffrn_reflns_limit_l_max 11
_diffrn_reflns_limit_l_min -12
_diffrn_reflns_number 5016
_diffrn_reflns_point_group_measured_fraction_full 0.884
_diffrn_reflns_point_group_measured_fraction_max 0.963
_diffrn_reflns_theta_full 67.684
_diffrn_reflns_theta_max 63.733
_diffrn_reflns_theta_min 4.658
_exptl_absorpt_coefficient_mu 44.378
_exptl_crystal_density_diffrn 3.506
_exptl_crystal_F_000 1108
_refine_diff_density_max 6.024
_refine_diff_density_min -2.001
_refine_diff_density_rms 0.579
_refine_ls_extinction_method none
_refine_ls_goodness_of_fit_ref 1.212
_refine_ls_hydrogen_treatment constr
_refine_ls_matrix_type full
_refine_ls_number_parameters 127
_refine_ls_number_reflns 1807
_refine_ls_number_restraints 0
_refine_ls_restrained_S_all 1.212
_refine_ls_R_factor_all 0.1236
_refine_ls_R_factor_gt 0.1113
_refine_ls_shift/su_max 0.001
_refine_ls_shift/su_mean 0.000
_refine_ls_structure_factor_coef Fsqd
_refine_ls_weighting_details 'w=1/[\s^2^(Fo^2^)+(0.2000P)^2^] where P=(Fo^2^+2Fc^2^)/3'
_refine_ls_weighting_scheme calc
_refine_ls_wR_factor_gt 0.2803
_refine_ls_wR_factor_ref 0.2931
_reflns_Friedel_coverage 0.000
_reflns_number_gt 1481
_reflns_number_total 1807
_reflns_threshold_expression 'I > 2\s(I)'
_cod_data_source_file c5qo00043b2.cif
_cod_data_source_block test
_cod_database_code 1553107
_shelxl_version_number 2013-4
_shelx_space_group_comment
;
The symmetry employed for this shelxl refinement is uniquely defined
by the following loop, which should always be used as a source of
symmetry information in preference to the above space-group names.
They are only intended as comments.
;
_olex2_refinement_description
;
1. Fixed Uiso
 At 1.2 times of:
  All C(H) groups, All C(H,H) groups
2.a Secondary CH2 refined with riding coordinates:
 C8(H8A,H8B)
2.b Aromatic/amide H refined with riding coordinates:
 C2(H2), C3(H3), C4(H4), C7(H7), C10(H10)
;
_olex2_submission_special_instructions 'No special instructions were received'

loop_
_space_group_symop_operation_xyz
'x, y, z'
'-x, y+1/2, -z+1/2'
'-x, -y, -z'
'x, -y-1/2, z-1/2'

loop_
_atom_site_label
_atom_site_type_symbol
_atom_site_fract_x
_atom_site_fract_y
_atom_site_fract_z
_atom_site_U_iso_or_equiv
_atom_site_adp_type
_atom_site_occupancy
_atom_site_site_symmetry_order
_atom_site_calc_flag
_atom_site_refinement_flags_posn
I2 I 0.4419(2) 0.59907(5) 0.47933(11) 0.0499(6) Uani 1 1 d .
O5 O 0.737(2) 0.7925(5) 0.6252(11) 0.038(2) Uani 1 1 d .
N1 N 0.996(2) 0.7908(8) 0.4732(13) 0.039(3) Uani 1 1 d .
C1 C 1.002(3) 0.8907(8) 0.6196(17) 0.036(3) Uani 1 1 d .
C2 C 0.879(3) 0.9265(8) 0.7107(18) 0.047(4) Uani 1 1 d .
H2 H 0.7435 0.9057 0.7409 0.056 Uiso 1 1 calc R
C3 C 1.284(4) 0.9882(10) 0.622(3) 0.066(6) Uani 1 1 d .
H3 H 1.4197 1.0091 0.5932 0.080 Uiso 1 1 calc R
C4 C 1.208(3) 0.9227(10) 0.577(2) 0.057(5) Uani 1 1 d .
H4 H 1.2941 0.8997 0.5180 0.068 Uiso 1 1 calc R
C6 C 0.919(2) 0.8235(8) 0.5653(15) 0.032(3) Uani 1 1 d .
C7 C 0.952(4) 0.9912(10) 0.756(2) 0.058(5) Uani 1 1 d .
H7 H 0.8653 1.0136 0.8163 0.070 Uiso 1 1 calc R
C8 C 0.855(3) 0.7269(8) 0.4600(16) 0.039(3) Uani 1 1 d .
H8A H 0.9576 0.6858 0.4713 0.047 Uiso 1 1 calc R
H8B H 0.7700 0.7246 0.3777 0.047 Uiso 1 1 calc R
C9 C 0.684(3) 0.7309(7) 0.5606(16) 0.036(3) Uani 1 1 d .
C5 C 0.516(3) 0.6862(7) 0.5941(14) 0.033(3) Uani 1 1 d .
C10 C 1.153(4) 1.0233(9) 0.7140(19) 0.053(5) Uani 1 1 d .
H10 H 1.2024 1.0672 0.7447 0.063 Uiso 1 1 calc R
I1 I 0.31628(16) 0.69768(4) 0.75003(9) 0.0373(5) Uani 1 1 d .

loop_
_atom_site_aniso_label
_atom_site_aniso_U_11
_atom_site_aniso_U_22
_atom_site_aniso_U_33
_atom_site_aniso_U_23
_atom_site_aniso_U_13
_atom_site_aniso_U_12
I2 0.0666(9) 0.0286(8) 0.0570(9) -0.0116(4) 0.0215(7) -0.0063(4)
O5 0.046(6) 0.030(5) 0.042(6) -0.001(4) 0.017(5) -0.001(4)
N1 0.040(7) 0.046(8) 0.029(7) 0.008(6) -0.003(6) -0.007(6)
C1 0.030(7) 0.030(7) 0.049(10) 0.004(7) 0.004(7) 0.001(5)
C2 0.050(9) 0.030(8) 0.063(12) 0.014(7) 0.024(9) 0.008(6)
C3 0.066(11) 0.041(9) 0.095(17) 0.008(10) 0.033(12) -0.015(9)
C4 0.058(10) 0.050(10) 0.067(12) -0.011(9) 0.041(10) -0.018(8)
C6 0.029(6) 0.034(7) 0.035(8) 0.011(6) 0.013(6) 0.002(6)
C7 0.075(12) 0.044(10) 0.060(13) -0.005(8) 0.044(11) 0.015(8)
C8 0.052(8) 0.035(8) 0.032(8) 0.000(6) 0.005(7) -0.002(6)
C9 0.043(8) 0.021(6) 0.045(8) -0.003(6) 0.012(7) 0.004(5)
C5 0.045(8) 0.026(6) 0.028(7) -0.002(6) 0.003(7) 0.005(6)
C10 0.083(13) 0.029(8) 0.046(10) -0.010(7) -0.001(9) 0.008(8)
I1 0.0435(8) 0.0282(8) 0.0415(8) -0.0015(4) 0.0133(6) -0.0015(3)

loop_
_atom_type_symbol
_atom_type_description
_atom_type_scat_dispersion_real
_atom_type_scat_dispersion_imag
_atom_type_scat_source
C C 0.0181 0.0091 'International Tables Vol C Tables 4.2.6.8 and 6.1.1.4'
H H 0.0000 0.0000 'International Tables Vol C Tables 4.2.6.8 and 6.1.1.4'
N N 0.0311 0.0180 'International Tables Vol C Tables 4.2.6.8 and 6.1.1.4'
I I -0.3257 6.8362 'International Tables Vol C Tables 4.2.6.8 and 6.1.1.4'
O O 0.0492 0.0322 'International Tables Vol C Tables 4.2.6.8 and 6.1.1.4'

loop_
_geom_angle_atom_site_label_1
_geom_angle_atom_site_label_2
_geom_angle_atom_site_label_3
_geom_angle
C6 O5 C9 105.7(12)
C6 N1 C8 106.0(13)
C2 C1 C6 122.5(14)
C4 C1 C2 117.9(15)
C4 C1 C6 119.6(15)
C7 C2 C1 122.0(15)
C4 C3 C10 119.8(18)
C3 C4 C1 120.8(18)
O5 C6 C1 114.6(13)
N1 C6 O5 117.2(14)
N1 C6 C1 128.3(14)
C2 C7 C10 120.3(16)
N1 C8 C9 105.0(13)
O5 C9 C8 106.2(12)
C5 C9 O5 122.4(14)
C5 C9 C8 131.4(14)
C9 C5 I2 117.6(11)
C9 C5 I1 125.2(11)
I1 C5 I2 117.2(7)
C7 C10 C3 119.2(16)

loop_
_geom_bond_atom_site_label_1
_geom_bond_atom_site_label_2
_geom_bond_distance
I2 C5 2.082(14)
O5 C6 1.371(18)
O5 C9 1.378(18)
N1 C6 1.26(2)
N1 C8 1.45(2)
C1 C2 1.41(2)
C1 C4 1.40(2)
C1 C6 1.46(2)
C2 C7 1.37(3)
C3 C4 1.39(3)
C3 C10 1.43(3)
C7 C10 1.38(3)
C8 C9 1.49(2)
C9 C5 1.33(2)
C5 I1 2.082(15)
